data_7027773
loop_
_publ_author_name
'King, Jason D.'
'Mays, Martin J.'
'Pateman, Giles E.'
'Raithby, Paul R.'
'Rennie, Moira A.'
'Solan, Gregory A.'
'Choi, Nick'
'Conole, Gr\'ainne'
'McPartlin, Mary'

_publ_section_title
;
 The formation and transformation of metallacycles containing phosphorus
 or sulfur on molybdenum-- or tungsten--cobalt mixed-metal
 backbones&#x200A;&#x2021;
;
_journal_issue 24
_journal_name_full 'Journal of the Chemical Society, Dalton Transactions'
_journal_page_first 4447
_journal_paper_doi 10.1039/a906607a
_journal_year 1999
_chemical_formula_sum 'C37 H32 Co O6 P S2 W'
_chemical_formula_weight 910.50
_chemical_name_systematic
; 
 ? 
;
_space_group_IT_number 2
_symmetry_cell_setting triclinic
_symmetry_space_group_name_Hall '-P 1'
_symmetry_space_group_name_H-M 'P -1'
_atom_sites_solution_hydrogens geom
_atom_sites_solution_primary direct
_atom_sites_solution_secondary difmap
_audit_creation_method SHELXL
_cell_angle_alpha 76.22(3)
_cell_angle_beta 76.57(3)
_cell_angle_gamma 73.19(3)
_cell_formula_units_Z 2
_cell_length_a 9.555(2)
_cell_length_b 10.419(2)
_cell_length_c 19.358(4)
_cell_measurement_temperature 293(2)
_cell_volume 1763.8(7)
_computing_structure_refinement 'SHELXL-93 (Sheldrick, 1993)'
_computing_structure_solution 'SHELXS-86 (Sheldrick, 1990)'
_diffrn_ambient_temperature 293(2)
_diffrn_radiation_monochromator graphite
_diffrn_radiation_source 'fine-focus sealed tube'
_diffrn_radiation_type MoK\a
_diffrn_radiation_wavelength 0.71073
_diffrn_reflns_av_R_equivalents 0.0492
_diffrn_reflns_av_sigmaI/netI 0.0959
_diffrn_reflns_limit_h_max 9
_diffrn_reflns_limit_h_min -10
_diffrn_reflns_limit_k_max 0
_diffrn_reflns_limit_k_min -11
_diffrn_reflns_limit_l_max 20
_diffrn_reflns_limit_l_min -20
_diffrn_reflns_number 4918
_diffrn_reflns_theta_max 22.52
_diffrn_reflns_theta_min 2.52
_exptl_absorpt_coefficient_mu 3.937
_exptl_crystal_density_diffrn 1.714
_exptl_crystal_F_000 900
_exptl_crystal_size_max 0.27
_exptl_crystal_size_mid 0.26
_exptl_crystal_size_min 0.21
_refine_diff_density_max 1.270
_refine_diff_density_min -1.307
_refine_diff_density_rms 0.146
_refine_ls_extinction_method none
_refine_ls_goodness_of_fit_all 1.027
_refine_ls_goodness_of_fit_obs 1.062
_refine_ls_matrix_type full
_refine_ls_number_parameters 433
_refine_ls_number_reflns 4618
_refine_ls_number_restraints 0
_refine_ls_restrained_S_all 1.027
_refine_ls_restrained_S_obs 1.062
_refine_ls_R_factor_all 0.0824
_refine_ls_R_factor_obs 0.0509
_refine_ls_shift/esd_max 0.035
_refine_ls_shift/esd_mean 0.001
_refine_ls_structure_factor_coef Fsqd
_refine_ls_weighting_details 'w=1/[\s^2^(Fo^2^)+(0.0528P)^2^+0.0000P] where P=(Fo^2^+2Fc^2^)/3'
_refine_ls_weighting_scheme calc
_refine_ls_wR_factor_all 0.1224
_refine_ls_wR_factor_obs 0.1078
_reflns_number_observed 3460
_reflns_number_total 4618
_reflns_observed_criterion >2sigma(I)
_cod_data_source_file 906607asup1.cif
_cod_data_source_block torq01
_cod_depositor_comments
;
The following automatic conversions were performed:

'_symmetry_cell_setting' value 'Triclinic' changed to 'triclinic'
according to /home/saulius/struct/CIF-dictionaries/cif_core.dic
dictionary named 'cif_core.dic' version 2.4.2 from 2011-04-26.

Automatic conversion script
Id: cif_fix_values 1891 2012-01-12 08:04:46Z andrius 

The following automatic conversions were performed:

'_refine_ls_weighting_scheme' value 'calc
w=1/[\s^2^(Fo^2^)+(0.0528P)^2^+0.0000P] where P=(Fo^2^+2Fc^2^)/3' was
changed to 'calc'. New tag '_refine_ls_weighting_details' was
created. The value of the new tag was set to
'w=1/[\s^2^(Fo^2^)+(0.0528P)^2^+0.0000P] where P=(Fo^2^+2Fc^2^)/3'.

Automatic conversion script
Id: cif_fix_values 3143 2015-03-26 13:38:13Z robertas 
;
_cod_original_cell_volume 1763.8(6)
_cod_original_sg_symbol_H-M P-1
_cod_database_code 7027773

loop_
_symmetry_equiv_pos_as_xyz
'x, y, z'
'-x, -y, -z'

loop_
_atom_site_aniso_label
_atom_site_aniso_U_11
_atom_site_aniso_U_22
_atom_site_aniso_U_33
_atom_site_aniso_U_23
_atom_site_aniso_U_13
_atom_site_aniso_U_12
W1 0.0276(3) 0.0405(3) 0.0328(3) 0.0006(2) -0.0020(2) -0.0097(2)
Co1 0.0298(8) 0.0357(9) 0.0303(9) -0.0034(7) -0.0043(7) -0.0125(7)
P1 0.035(2) 0.049(2) 0.030(2) -0.0049(15) -0.0052(13) -0.0164(15)
S1 0.036(2) 0.043(2) 0.040(2) -0.0017(14) -0.0108(13) -0.0142(14)
S2 0.052(2) 0.064(2) 0.042(2) -0.008(2) -0.011(2) -0.029(2)
C1 0.054(10) 0.108(15) 0.063(11) 0.049(10) -0.007(8) -0.043(10)
C2 0.055(10) 0.057(10) 0.089(13) -0.002(9) 0.016(9) -0.029(8)
C3 0.038(8) 0.097(13) 0.077(11) 0.001(11) 0.003(8) -0.032(9)
C4 0.039(8) 0.085(12) 0.043(9) 0.009(8) 0.011(7) -0.016(8)
C5 0.078(11) 0.085(13) 0.054(10) -0.016(9) 0.018(9) -0.044(10)
C6 0.027(6) 0.086(11) 0.014(6) -0.008(7) -0.009(5) 0.003(7)
C7 0.052(8) 0.052(8) 0.048(8) -0.016(7) -0.007(6) -0.023(7)
O6 0.088(8) 0.049(6) 0.059(6) -0.020(5) -0.027(5) 0.003(6)
O7 0.078(7) 0.074(7) 0.096(8) -0.037(6) -0.013(6) -0.039(6)
C1' 0.051(8) 0.101(12) 0.043(8) -0.015(8) -0.019(7) -0.023(8)
C2' 0.031(7) 0.031(7) 0.039(7) 0.000(5) -0.008(6) -0.005(5)
C3' 0.033(6) 0.049(7) 0.016(6) 0.000(5) -0.001(5) -0.012(6)
C4' 0.031(6) 0.032(7) 0.037(7) -0.002(5) -0.001(5) -0.009(5)
C5' 0.046(8) 0.033(7) 0.039(7) -0.004(6) -0.010(6) -0.004(6)
C6' 0.090(12) 0.062(10) 0.098(13) -0.047(9) -0.026(10) 0.001(9)
O1' 0.034(5) 0.073(6) 0.043(5) -0.010(4) -0.006(4) -0.017(4)
O2' 0.033(4) 0.043(5) 0.029(4) -0.005(4) 0.003(4) -0.009(4)
O5' 0.045(6) 0.060(6) 0.081(7) -0.017(5) -0.020(5) -0.016(5)
O6' 0.059(6) 0.041(5) 0.065(6) -0.026(5) -0.018(5) -0.004(4)
C11 0.033(7) 0.061(9) 0.022(6) 0.002(6) -0.004(5) -0.009(6)
C12 0.057(8) 0.055(9) 0.035(7) 0.005(6) -0.011(6) -0.020(7)
C13 0.062(10) 0.042(9) 0.057(9) -0.005(7) -0.006(7) 0.007(7)
C14 0.087(13) 0.051(10) 0.063(10) -0.005(8) -0.009(9) 0.015(9)
C15 0.047(9) 0.096(13) 0.054(10) 0.006(9) -0.011(7) 0.009(10)
C16 0.030(7) 0.079(11) 0.039(8) 0.005(7) -0.009(6) 0.000(7)
C21 0.043(7) 0.056(9) 0.039(7) -0.012(7) -0.001(6) -0.018(7)
C22 0.084(11) 0.085(12) 0.060(10) -0.036(9) -0.038(9) 0.000(9)
C23 0.112(15) 0.168(21) 0.051(12) -0.063(13) -0.030(11) 0.002(14)
C24 0.084(13) 0.178(22) 0.026(9) -0.027(12) -0.007(9) -0.021(13)
C25 0.114(15) 0.124(16) 0.041(10) -0.011(10) -0.011(10) -0.061(13)
C26 0.077(10) 0.070(10) 0.051(9) -0.010(8) -0.019(8) -0.028(8)
C31 0.049(8) 0.057(8) 0.034(7) -0.004(6) -0.003(6) -0.024(7)
C32 0.069(10) 0.065(10) 0.069(10) 0.011(8) -0.012(8) -0.033(8)
C33 0.074(11) 0.094(13) 0.073(11) 0.012(10) -0.006(9) -0.046(10)
C34 0.097(14) 0.068(12) 0.086(13) 0.021(10) -0.021(11) -0.037(11)
C35 0.101(13) 0.047(9) 0.066(10) 0.006(8) -0.005(9) -0.018(9)
C36 0.058(9) 0.074(10) 0.041(8) -0.004(7) 0.007(7) -0.027(8)
C41 0.036(7) 0.053(8) 0.025(6) -0.011(6) -0.001(5) -0.016(6)
C42 0.062(9) 0.056(9) 0.047(9) -0.013(7) -0.016(7) -0.009(7)
C43 0.057(10) 0.063(10) 0.078(11) -0.010(8) -0.022(8) -0.003(8)
C44 0.045(8) 0.078(11) 0.066(10) -0.004(9) -0.022(7) -0.011(8)
C45 0.050(9) 0.092(13) 0.082(11) -0.008(10) -0.026(8) -0.033(9)
C46 0.044(8) 0.071(10) 0.064(9) -0.023(8) -0.009(7) -0.030(7)

loop_
_atom_site_label
_atom_site_type_symbol
_atom_site_fract_x
_atom_site_fract_y
_atom_site_fract_z
_atom_site_U_iso_or_equiv
_atom_site_thermal_displace_type
_atom_site_occupancy
_atom_site_calc_flag
_atom_site_refinement_flags
W1 W 0.07529(5) 0.20656(5) 0.08725(3) 0.0352(2) Uani 1 d .
Co1 Co -0.1167(2) 0.14101(15) 0.19997(8) 0.0316(4) Uani 1 d .
P1 P -0.2254(3) 0.1342(3) 0.3139(2) 0.0371(7) Uani 1 d .
S1 S 0.1253(3) 0.0860(3) 0.2071(2) 0.0390(7) Uani 1 d .
S2 S -0.1215(4) 0.2260(4) 0.3676(2) 0.0494(8) Uani 1 d .
C1 C 0.1700(16) 0.3460(20) -0.0180(9) 0.082(6) Uani 1 d .
H1 H 0.1126(16) 0.4049(20) -0.0509(9) 0.123 Uiso 1 d R
C2 C 0.2008(16) 0.3806(16) 0.0414(10) 0.071(5) Uani 1 d .
H2 H 0.1643(16) 0.4653(16) 0.0553(10) 0.106 Uiso 1 d R
C3 C 0.2925(15) 0.2681(19) 0.0761(9) 0.072(5) Uani 1 d .
H3 H 0.3310(15) 0.2646(19) 0.1166(9) 0.109 Uiso 1 d R
C4 C 0.3189(14) 0.1612(17) 0.0387(7) 0.062(4) Uani 1 d .
H4 H 0.3774(14) 0.0735(17) 0.0507(7) 0.094 Uiso 1 d R
C5 C 0.2392(17) 0.2096(19) -0.0203(8) 0.072(4) Uani 1 d .
H5 H 0.2350(17) 0.1599(19) -0.0535(8) 0.107 Uiso 1 d R
C6 C 0.0730(12) 0.0261(16) 0.0724(6) 0.045(3) Uani 1 d .
C7 C -0.1893(14) 0.0164(13) 0.1845(7) 0.048(3) Uani 1 d .
O6 O 0.0746(11) -0.0781(10) 0.0611(5) 0.066(3) Uani 1 d .
O7 O -0.2449(11) -0.0569(10) 0.1718(6) 0.075(3) Uani 1 d .
C1' C -0.3691(14) 0.3274(15) -0.0117(6) 0.062(4) Uani 1 d .
H1'1 H -0.4681(14) 0.3637(15) -0.0219(6) 0.093 Uiso 1 d R
H1'2 H -0.3366(14) 0.2327(15) -0.0154(6) 0.093 Uiso 1 d R
H1'3 H -0.3035(14) 0.3766(15) -0.0456(6) 0.093 Uiso 1 d R
C2' C -0.2360(12) 0.3150(11) 0.0811(6) 0.035(3) Uani 1 d .
C3' C -0.2300(11) 0.3271(11) 0.1508(5) 0.034(3) Uani 1 d .
H3' H -0.3123(11) 0.3355(11) 0.1877(5) 0.051 Uiso 1 calc R
C4' C -0.0853(11) 0.3252(11) 0.1597(6) 0.034(3) Uani 1 d .
C5' C -0.0611(14) 0.4156(12) 0.2009(6) 0.041(3) Uani 1 d .
C6' C -0.1723(17) 0.5908(15) 0.2683(9) 0.080(5) Uani 1 d .
H6'1 H -0.1747(17) 0.5460(15) 0.3178(9) 0.120 Uiso 1 d R
H6'2 H -0.2527(17) 0.6713(15) 0.2651(9) 0.120 Uiso 1 d R
H6'3 H -0.0796(17) 0.6157(15) 0.2498(9) 0.120 Uiso 1 d R
O1' O -0.3680(8) 0.3416(9) 0.0613(4) 0.050(2) Uani 1 d .
O2' O -0.1185(8) 0.2843(7) 0.0358(4) 0.037(2) Uani 1 d .
O5' O 0.0603(9) 0.4179(9) 0.2106(5) 0.059(2) Uani 1 d .
O6' O -0.1865(9) 0.5006(8) 0.2268(5) 0.053(2) Uani 1 d .
C11 C 0.2319(12) -0.0846(13) 0.2020(6) 0.041(3) Uani 1 d .
C12 C 0.1684(15) -0.1925(13) 0.2066(6) 0.049(3) Uani 1 d .
H12 H 0.0658(15) -0.1766(13) 0.2127(6) 0.074 Uiso 1 d R
C13 C 0.2559(16) -0.3220(14) 0.2027(7) 0.059(4) Uani 1 d .
H13 H 0.2134(16) -0.3944(14) 0.2082(7) 0.089 Uiso 1 d R
C14 C 0.4068(19) -0.3431(16) 0.1902(8) 0.076(5) Uani 1 d .
H14 H 0.4655(19) -0.4300(16) 0.1856(8) 0.114 Uiso 1 d R
C15 C 0.4747(16) -0.2399(19) 0.1846(8) 0.074(5) Uani 1 d .
H15 H 0.5777(16) -0.2569(19) 0.1760(8) 0.112 Uiso 1 d R
C16 C 0.3864(13) -0.1109(15) 0.1917(6) 0.055(4) Uani 1 d .
H16 H 0.4306(13) -0.0410(15) 0.1895(6) 0.082 Uiso 1 d R
C21 C -0.2144(13) 0.2172(13) 0.4598(6) 0.045(3) Uani 1 d .
C22 C -0.2989(17) 0.3364(17) 0.4824(8) 0.073(5) Uani 1 d .
H22 H -0.3130(17) 0.4183(17) 0.4496(8) 0.109 Uiso 1 d R
C23 C -0.3630(20) 0.3328(24) 0.5547(9) 0.108(7) Uani 1 d .
H23 H -0.4205(20) 0.4130(24) 0.5700(9) 0.162 Uiso 1 d R
C24 C -0.3438(20) 0.2173(26) 0.6027(8) 0.098(7) Uani 1 d .
H24 H -0.3869(20) 0.2178(26) 0.6509(8) 0.146 Uiso 1 d R
C25 C -0.2636(21) 0.1003(21) 0.5817(8) 0.087(5) Uani 1 d .
H25 H -0.2517(21) 0.0195(21) 0.6155(8) 0.130 Uiso 1 d R
C26 C -0.1969(16) 0.0988(15) 0.5085(7) 0.063(4) Uani 1 d .
H26 H -0.1413(16) 0.0174(15) 0.4938(7) 0.094 Uiso 1 d R
C31 C -0.2196(14) -0.0326(13) 0.3732(6) 0.046(3) Uani 1 d .
C32 C -0.3399(16) -0.0682(15) 0.4207(8) 0.069(4) Uani 1 d .
H32 H -0.4327(16) -0.0068(15) 0.4222(8) 0.103 Uiso 1 d R
C33 C -0.3241(19) -0.1944(18) 0.4663(9) 0.081(5) Uani 1 d .
H33 H -0.4044(19) -0.2157(18) 0.5002(9) 0.121 Uiso 1 d R
C34 C -0.1884(20) -0.2884(17) 0.4608(9) 0.086(5) Uani 1 d .
H34 H -0.1789(20) -0.3757(17) 0.4884(9) 0.129 Uiso 1 d R
C35 C -0.0681(19) -0.2531(14) 0.4149(8) 0.076(5) Uani 1 d .
H35 H 0.0244(19) -0.3148(14) 0.4141(8) 0.114 Uiso 1 d R
C36 C -0.0825(15) -0.1268(14) 0.3698(7) 0.059(4) Uani 1 d .
H36 H -0.0007(15) -0.1053(14) 0.3372(7) 0.089 Uiso 1 d R
C41 C -0.4222(12) 0.2213(12) 0.3234(6) 0.037(3) Uani 1 d .
C42 C -0.4795(15) 0.3486(14) 0.3426(7) 0.055(4) Uani 1 d .
H42 H -0.4196(15) 0.3914(14) 0.3560(7) 0.082 Uiso 1 d R
C43 C -0.6304(15) 0.4125(15) 0.3418(8) 0.067(4) Uani 1 d .
H43 H -0.6692(15) 0.4992(15) 0.3532(8) 0.101 Uiso 1 d R
C44 C -0.7195(15) 0.3509(17) 0.3243(8) 0.063(4) Uani 1 d .
H44 H -0.8205(15) 0.3923(17) 0.3273(8) 0.095 Uiso 1 d R
C45 C -0.6642(15) 0.2313(18) 0.3036(8) 0.070(4) Uani 1 d .
H45 H -0.7265(15) 0.1914(18) 0.2899(8) 0.105 Uiso 1 d R
C46 C -0.5145(13) 0.1649(14) 0.3012(7) 0.055(4) Uani 1 d .
H46 H -0.4771(13) 0.0824(14) 0.2849(7) 0.082 Uiso 1 d R

loop_
_atom_type_symbol
_atom_type_description
_atom_type_scat_dispersion_real
_atom_type_scat_dispersion_imag
_atom_type_scat_source
C C 0.0033 0.0016 'International Tables Vol C Tables 4.2.6.8 and 6.1.1.4'
H H 0.0000 0.0000 'International Tables Vol C Tables 4.2.6.8 and 6.1.1.4'
O O 0.0106 0.0060 'International Tables Vol C Tables 4.2.6.8 and 6.1.1.4'
P P 0.1023 0.0942 'International Tables Vol C Tables 4.2.6.8 and 6.1.1.4'
S S 0.1246 0.1234 'International Tables Vol C Tables 4.2.6.8 and 6.1.1.4'
Co Co 0.3494 0.9721 'International Tables Vol C Tables 4.2.6.8 and 6.1.1.4'
W W -0.8490 6.8722 'International Tables Vol C Tables 4.2.6.8 and 6.1.1.4'

loop_
_geom_angle_atom_site_label_1
_geom_angle_atom_site_label_2
_geom_angle_atom_site_label_3
_geom_angle
C6 W1 C4' 126.0(4)
C6 W1 O2' 85.7(4)
C4' W1 O2' 75.6(3)
C6 W1 C4 88.1(6)
C4' W1 C4 141.4(5)
O2' W1 C4 130.4(4)
C6 W1 C5 83.8(5)
C4' W1 C5 146.3(5)
O2' W1 C5 93.8(5)
C4 W1 C5 36.6(5)
C6 W1 C3 122.1(6)
C4' W1 C3 105.8(5)
O2' W1 C3 135.6(5)
C4 W1 C3 35.9(5)
C5 W1 C3 60.0(6)
C6 W1 C2 141.8(5)
C4' W1 C2 91.9(5)
O2' W1 C2 102.0(5)
C4 W1 C2 58.3(5)
C5 W1 C2 58.6(6)
C3 W1 C2 34.5(5)
C6 W1 C1 114.1(7)
C4' W1 C1 111.7(6)
O2' W1 C1 79.9(4)
C4 W1 C1 58.3(5)
C5 W1 C1 34.7(5)
C3 W1 C1 57.9(5)
C2 W1 C1 34.6(5)
C6 W1 S1 84.8(3)
C4' W1 S1 75.7(3)
O2' W1 S1 135.8(2)
C4 W1 S1 92.2(4)
C5 W1 S1 127.7(5)
C3 W1 S1 84.5(4)
C2 W1 S1 111.8(5)
C1 W1 S1 142.5(4)
C6 W1 Co1 80.1(3)
C4' W1 Co1 48.0(3)
O2' W1 Co1 83.1(2)
C4 W1 Co1 143.7(4)
C5 W1 Co1 163.8(4)
C3 W1 Co1 131.6(4)
C2 W1 Co1 137.6(4)
C1 W1 Co1 156.7(5)
S1 W1 Co1 52.76(8)
C7 Co1 C4' 143.0(5)
C7 Co1 C3' 107.5(5)
C4' Co1 C3' 41.4(4)
C7 Co1 P1 96.0(4)
C4' Co1 P1 108.6(3)
C3' Co1 P1 102.3(3)
C7 Co1 S1 117.9(4)
C4' Co1 S1 83.8(3)
C3' Co1 S1 124.7(3)
P1 Co1 S1 102.69(12)
C7 Co1 W1 109.0(4)
C4' Co1 W1 53.8(3)
C3' Co1 W1 76.9(3)
P1 Co1 W1 154.12(10)
S1 Co1 W1 60.07(8)
C41 P1 C31 104.5(5)
C41 P1 S2 108.3(4)
C31 P1 S2 101.7(4)
C41 P1 Co1 112.3(4)
C31 P1 Co1 118.7(4)
S2 P1 Co1 110.4(2)
C11 S1 Co1 118.9(4)
C11 S1 W1 109.5(4)
Co1 S1 W1 67.16(9)
C21 S2 P1 108.3(4)
C5 C1 C2 109.2(14)
C5 C1 W1 70.1(8)
C2 C1 W1 72.2(8)
C3 C2 C1 108.6(15)
C3 C2 W1 70.6(8)
C1 C2 W1 73.2(8)
C2 C3 C4 107.8(15)
C2 C3 W1 74.9(8)
C4 C3 W1 70.5(8)
C3 C4 C5 108.4(14)
C3 C4 W1 73.6(8)
C5 C4 W1 73.3(8)
C1 C5 C4 106.0(15)
C1 C5 W1 75.2(8)
C4 C5 W1 70.1(7)
O6 C6 W1 177.4(10)
O7 C7 Co1 174.6(12)
O2' C2' O1' 119.5(10)
O2' C2' C3' 121.0(10)
O1' C2' C3' 119.4(10)
C2' C3' C4' 113.4(9)
C2' C3' Co1 107.5(8)
C4' C3' Co1 66.2(6)
C3' C4' C5' 122.2(10)
C3' C4' Co1 72.4(6)
C5' C4' Co1 125.3(8)
C3' C4' W1 108.5(8)
C5' C4' W1 128.1(8)
Co1 C4' W1 78.2(4)
O5' C5' O6' 121.7(11)
O5' C5' C4' 125.0(11)
O6' C5' C4' 113.3(10)
C2' O1' C1' 117.6(9)
C2' O2' W1 111.5(7)
C5' O6' C6' 116.7(10)
C16 C11 C12 118.4(12)
C16 C11 S1 118.2(10)
C12 C11 S1 123.3(9)
C13 C12 C11 120.8(13)
C14 C13 C12 119.1(14)
C13 C14 C15 122.2(14)
C14 C15 C16 118.7(14)
C15 C16 C11 120.7(14)
C26 C21 C22 119.3(13)
C26 C21 S2 122.0(11)
C22 C21 S2 118.6(11)
C21 C22 C23 119.3(16)
C24 C23 C22 121.5(18)
C23 C24 C25 120.3(16)
C24 C25 C26 120.3(17)
C21 C26 C25 119.4(15)
C32 C31 C36 119.0(12)
C32 C31 P1 124.5(11)
C36 C31 P1 116.5(9)
C31 C32 C33 120.8(14)
C34 C33 C32 119.5(14)
C35 C34 C33 119.9(15)
C34 C35 C36 120.7(15)
C35 C36 C31 119.9(13)
C46 C41 C42 118.5(12)
C46 C41 P1 117.6(10)
C42 C41 P1 123.4(9)
C41 C42 C43 118.9(13)
C44 C43 C42 121.1(14)
C45 C44 C43 120.2(14)
C44 C45 C46 121.3(13)
C41 C46 C45 119.9(13)

loop_
_geom_bond_atom_site_label_1
_geom_bond_atom_site_label_2
_geom_bond_distance
W1 C6 1.98(2)
W1 C4' 2.140(11)
W1 O2' 2.163(7)
W1 C4 2.254(12)
W1 C5 2.296(13)
W1 C3 2.293(13)
W1 C2 2.348(13)
W1 C1 2.361(12)
W1 S1 2.443(3)
W1 Co1 2.598(2)
Co1 C7 1.749(13)
Co1 C4' 1.973(10)
Co1 C3' 2.055(11)
Co1 P1 2.202(3)
Co1 S1 2.244(3)
P1 C41 1.823(11)
P1 C31 1.834(12)
P1 S2 2.118(4)
S1 C11 1.788(12)
S2 C21 1.793(12)
C1 C5 1.39(2)
C1 C2 1.40(2)
C2 C3 1.38(2)
C3 C4 1.40(2)
C4 C5 1.43(2)
C6 O6 1.153(15)
C7 O7 1.145(13)
C1' O1' 1.458(13)
C2' O2' 1.265(12)
C2' O1' 1.337(12)
C2' C3' 1.400(15)
C3' C4' 1.427(14)
C4' C5' 1.47(2)
C5' O5' 1.225(13)
C5' O6' 1.337(13)
C6' O6' 1.425(15)
C11 C16 1.40(2)
C11 C12 1.40(2)
C12 C13 1.38(2)
C13 C14 1.37(2)
C14 C15 1.38(2)
C15 C16 1.38(2)
C21 C26 1.36(2)
C21 C22 1.38(2)
C22 C23 1.39(2)
C23 C24 1.33(3)
C24 C25 1.34(2)
C25 C26 1.42(2)
C31 C32 1.38(2)
C31 C36 1.39(2)
C32 C33 1.39(2)
C33 C34 1.38(2)
C34 C35 1.36(2)
C35 C36 1.38(2)
C41 C46 1.38(2)
C41 C42 1.38(2)
C42 C43 1.40(2)
C43 C44 1.34(2)
C44 C45 1.32(2)
C45 C46 1.39(2)
